data_8104680
loop_
_publ_author_name
'Li, Yi-Da'
'Song, Zhi-Qiang'
'Yue, Zhi-Wei'
'Zhong, Qi-Di'
'Qi, Ya-Juan'

_publ_section_title
;
 Crystal structure of
 1-(2-cyanobenzyl)-3-cyano-4-phenyl-4-(2-cyanobenzyl)-1,4-dihydropyridine
 monohydrate, C56H42N8O
;
_journal_issue 5
_journal_name_full 'Zeitschrift f\"ur Kristallographie - New Crystal Structures'
_journal_page_first 1113
_journal_page_last 1114
_journal_paper_doi 10.1515/ncrs-2021-0241
_journal_volume 236
_journal_year 2021
_chemical_formula_moiety 'H2 O, 2(C28 H20 N4)'
_chemical_formula_sum 'C56 H42 N8 O'
_chemical_formula_weight 842.97
_space_group_crystal_system orthorhombic
_space_group_IT_number 60
_space_group_name_Hall '-P 2n 2ab'
_space_group_name_H-M_alt 'P b c n'
_atom_sites_solution_hydrogens mixed
_atom_sites_solution_primary dual
_cell_angle_alpha 90
_cell_angle_beta 90
_cell_angle_gamma 90
_cell_formula_units_Z 4
_cell_length_a 17.885(3)
_cell_length_b 15.647(2)
_cell_length_c 16.189(2)
_cell_measurement_reflns_used 2928
_cell_measurement_temperature 296(2)
_cell_measurement_theta_max 22.16
_cell_measurement_theta_min 2.28
_cell_volume 4530.4(11)
_computing_cell_refinement 'SAINT v8.34A (Bruker, 2013)'
_computing_data_reduction 'SAINT v8.34A (Bruker, 2013)'
_computing_molecular_graphics 'Olex2 1.3 (Dolomanov et al., 2009)'
_computing_publication_material 'Olex2 1.3 (Dolomanov et al., 2009)'
_computing_structure_refinement 'SHELXL 2018/3 (Sheldrick, 2015)'
_computing_structure_solution 'SHELXT  (Sheldrick, 2015)'
_diffrn_ambient_temperature 296.15
_diffrn_measured_fraction_theta_full 0.998
_diffrn_measured_fraction_theta_max 0.998
_diffrn_measurement_device_type 'Bruker APEX-II CCD'
_diffrn_measurement_method '\f and \w scans'
_diffrn_radiation_monochromator graphite
_diffrn_radiation_type MoK\a
_diffrn_radiation_wavelength 0.71073
_diffrn_reflns_av_R_equivalents 0.0595
_diffrn_reflns_av_unetI/netI 0.0384
_diffrn_reflns_Laue_measured_fraction_full 0.998
_diffrn_reflns_Laue_measured_fraction_max 0.998
_diffrn_reflns_limit_h_max 21
_diffrn_reflns_limit_h_min -17
_diffrn_reflns_limit_k_max 18
_diffrn_reflns_limit_k_min -18
_diffrn_reflns_limit_l_max 19
_diffrn_reflns_limit_l_min -18
_diffrn_reflns_number 21952
_diffrn_reflns_point_group_measured_fraction_full 0.998
_diffrn_reflns_point_group_measured_fraction_max 0.998
_diffrn_reflns_theta_full 24.999
_diffrn_reflns_theta_max 24.999
_diffrn_reflns_theta_min 2.892
_diffrn_source_current 30.0
_diffrn_source_power 1.5
_diffrn_source_voltage 50.0
_diffrn_standards_number 0
_exptl_absorpt_coefficient_mu 0.076
_exptl_absorpt_correction_T_max 0.7456
_exptl_absorpt_correction_T_min 0.6726
_exptl_absorpt_correction_type multi-scan
_exptl_absorpt_process_details
;
SADABS-2014/5 (Bruker,2014/5) was used for absorption correction.
wR2(int) was 0.0570 before and 0.0353 after correction.
The Ratio of minimum to maximum transmission is 0.9021.
The \l/2 correction factor is 0.00150.
;
_exptl_crystal_colour colourless
_exptl_crystal_colour_primary colourless
_exptl_crystal_density_diffrn 1.236
_exptl_crystal_density_meas .
_exptl_crystal_description block
_exptl_crystal_F_000 1768
_exptl_crystal_size_max 0.25
_exptl_crystal_size_mid 0.23
_exptl_crystal_size_min 0.2
_refine_diff_density_max 0.186
_refine_diff_density_min -0.165
_refine_diff_density_rms 0.035
_refine_ls_extinction_coef 0.0011(2)
_refine_ls_extinction_expression Fc^*^=kFc[1+0.001xFc^2^\l^3^/sin(2\q)]^-1/4^
_refine_ls_extinction_method 'SHELXL-2018/3 (Sheldrick 2018)'
_refine_ls_goodness_of_fit_ref 0.999
_refine_ls_hydrogen_treatment constr
_refine_ls_matrix_type full
_refine_ls_number_parameters 295
_refine_ls_number_reflns 3990
_refine_ls_number_restraints 3
_refine_ls_restrained_S_all 1.000
_refine_ls_R_factor_all 0.0925
_refine_ls_R_factor_gt 0.0464
_refine_ls_shift/su_max 0.000
_refine_ls_shift/su_mean 0.000
_refine_ls_structure_factor_coef Fsqd
_refine_ls_weighting_details 'w=1/[\s^2^(Fo^2^)+(0.0541P)^2^+0.5449P] where P=(Fo^2^+2Fc^2^)/3'
_refine_ls_weighting_scheme calc
_refine_ls_wR_factor_gt 0.0999
_refine_ls_wR_factor_ref 0.1219
_reflns_Friedel_coverage 0.000
_reflns_Friedel_fraction_full .
_reflns_Friedel_fraction_max .
_reflns_number_gt 2412
_reflns_number_total 3990
_reflns_threshold_expression 'I > 2\s(I)'
_cod_data_source_file suppl_j_ncrs-2021-0241_suppl.cif
_cod_data_source_block yy
_cod_original_cell_volume 4530.2(11)
_cod_database_code 8104680
_shelx_space_group_comment
;
The symmetry employed for this shelxl refinement is uniquely defined
by the following loop, which should always be used as a source of
symmetry information in preference to the above space-group names.
They are only intended as comments.
;
_shelx_estimated_absorpt_t_max 0.985
_shelx_estimated_absorpt_t_min 0.981
_olex2_refinement_description
;
1. Fixed Uiso
 At 1.2 times of:
  All C(H) groups, All C(H,H) groups
 At 1.5 times of:
  All O(H) groups
2. Rigid body (RIGU) restrains
 C9, C10
 with sigma for 1-2 distances of 0.001 and sigma for 1-3 distances of 0.001
3.a Riding coordinates:
 O1(H1)
3.b Secondary CH2 refined with riding coordinates:
 C8(H8A,H8B), C15(H15A,H15B)
3.c Aromatic/amide H refined with riding coordinates:
 C2(H2), C3(H3), C4(H4), C5(H5), C9(H9), C12(H12), C13(H13), C18(H18),
 C19(H19), C20(H20), C21(H21), C24(H24), C25(H25), C26(H26), C27(H27), C28(H28)
;

loop_
_space_group_symop_operation_xyz
'x, y, z'
'-x+1/2, -y+1/2, z+1/2'
'-x, y, -z+1/2'
'x+1/2, -y+1/2, -z'
'-x, -y, -z'
'x-1/2, y-1/2, -z-1/2'
'x, -y, z-1/2'
'-x-1/2, y-1/2, z'

loop_
_atom_site_label
_atom_site_type_symbol
_atom_site_fract_x
_atom_site_fract_y
_atom_site_fract_z
_atom_site_U_iso_or_equiv
_atom_site_adp_type
_atom_site_occupancy
_atom_site_site_symmetry_order
_atom_site_calc_flag
_atom_site_refinement_flags_posn
_atom_site_refinement_flags_adp
_atom_site_refinement_flags_occupancy
_atom_site_disorder_assembly
_atom_site_disorder_group
O1 O 0.500000 0.8168(2) 0.750000 0.1525(14) Uani 1 2 d S T P . .
H1 H 0.463300 0.854729 0.755550 0.229 Uiso 1 1 d R U . . .
N1 N 0.31777(9) 0.63237(12) 0.72911(10) 0.0497(5) Uani 1 1 d . . . . .
N2 N 0.57594(13) 0.61697(17) 0.61702(13) 0.0874(7) Uani 1 1 d . . . . .
N3 N 0.14055(14) 0.42360(13) 0.81103(12) 0.0822(7) Uani 1 1 d . . . . .
N4 N 0.11016(13) 0.88598(14) 0.70414(13) 0.0797(7) Uani 1 1 d . . . . .
C1 C 0.38213(12) 0.61770(13) 0.59373(12) 0.0463(5) Uani 1 1 d . . . . .
C2 C 0.31455(13) 0.61616(15) 0.55286(13) 0.0623(7) Uani 1 1 d . . . . .
H2 H 0.270440 0.622313 0.582687 0.075 Uiso 1 1 calc R U . . .
C3 C 0.31139(15) 0.60558(16) 0.46806(14) 0.0709(7) Uani 1 1 d . . . . .
H3 H 0.265235 0.604145 0.441638 0.085 Uiso 1 1 calc R U . . .
C4 C 0.37551(16) 0.59722(16) 0.42274(14) 0.0668(7) Uani 1 1 d . . . . .
H4 H 0.372900 0.589821 0.365809 0.080 Uiso 1 1 calc R U . . .
C5 C 0.44331(14) 0.59976(14) 0.46130(13) 0.0583(6) Uani 1 1 d . . . . .
H5 H 0.487033 0.594775 0.430572 0.070 Uiso 1 1 calc R U . . .
C6 C 0.44703(12) 0.60979(12) 0.54636(12) 0.0453(5) Uani 1 1 d . . . . .
C7 C 0.51869(14) 0.61372(15) 0.58609(13) 0.0562(6) Uani 1 1 d . . . . .
C8 C 0.38910(12) 0.62579(16) 0.68623(13) 0.0607(7) Uani 1 1 d . . . . .
H8A H 0.415833 0.576412 0.707201 0.073 Uiso 1 1 calc R U . . .
H8B H 0.418731 0.676060 0.698793 0.073 Uiso 1 1 calc R U . . .
C9 C 0.27723(12) 0.56180(14) 0.74632(11) 0.0454(5) Uani 1 1 d . . . . .
H9 H 0.295814 0.508998 0.729747 0.054 Uiso 1 1 calc R U . . .
C10 C 0.21147(11) 0.56403(12) 0.78613(10) 0.0394(5) Uani 1 1 d . . . . .
C11 C 0.17427(11) 0.64614(12) 0.81647(11) 0.0375(5) Uani 1 1 d . . . . .
C12 C 0.22774(12) 0.71841(13) 0.79783(11) 0.0422(5) Uani 1 1 d . . . . .
H12 H 0.214498 0.772827 0.815715 0.051 Uiso 1 1 calc R U . . .
C13 C 0.29155(12) 0.71025(14) 0.75825(11) 0.0457(5) Uani 1 1 d . . . . .
H13 H 0.320416 0.758829 0.749388 0.055 Uiso 1 1 calc R U . . .
C14 C 0.17361(13) 0.48575(14) 0.80034(12) 0.0521(6) Uani 1 1 d . . . . .
C15 C 0.09818(11) 0.66033(13) 0.77198(11) 0.0432(5) Uani 1 1 d . . . . .
H15A H 0.064173 0.615032 0.788164 0.052 Uiso 1 1 calc R U . . .
H15B H 0.076998 0.713945 0.790872 0.052 Uiso 1 1 calc R U . . .
C16 C 0.10285(10) 0.66226(13) 0.67900(11) 0.0411(5) Uani 1 1 d . . . . .
C17 C 0.11115(11) 0.73801(13) 0.63458(12) 0.0449(5) Uani 1 1 d . . . . .
C18 C 0.11678(12) 0.73838(16) 0.54851(12) 0.0557(6) Uani 1 1 d . . . . .
H18 H 0.123218 0.789690 0.520392 0.067 Uiso 1 1 calc R U . . .
C19 C 0.11282(13) 0.66308(17) 0.50559(13) 0.0607(7) Uani 1 1 d . . . . .
H19 H 0.116516 0.663037 0.448292 0.073 Uiso 1 1 calc R U . . .
C20 C 0.10338(13) 0.58773(16) 0.54764(14) 0.0629(7) Uani 1 1 d . . . . .
H20 H 0.100138 0.536547 0.518664 0.075 Uiso 1 1 calc R U . . .
C21 C 0.09866(12) 0.58752(14) 0.63254(13) 0.0537(6) Uani 1 1 d . . . . .
H21 H 0.092475 0.535676 0.659785 0.064 Uiso 1 1 calc R U . . .
C22 C 0.11166(13) 0.81935(16) 0.67503(13) 0.0563(6) Uani 1 1 d . . . . .
C23 C 0.16366(11) 0.64138(12) 0.91121(11) 0.0398(5) Uani 1 1 d . . . . .
C24 C 0.09794(13) 0.66114(14) 0.95156(12) 0.0526(6) Uani 1 1 d . . . . .
H24 H 0.056233 0.677137 0.920935 0.063 Uiso 1 1 calc R U . . .
C25 C 0.09299(14) 0.65756(15) 1.03701(13) 0.0627(7) Uani 1 1 d . . . . .
H25 H 0.048250 0.671418 1.063056 0.075 Uiso 1 1 calc R U . . .
C26 C 0.15338(16) 0.63384(14) 1.08298(13) 0.0607(7) Uani 1 1 d . . . . .
H26 H 0.149931 0.631342 1.140246 0.073 Uiso 1 1 calc R U . . .
C27 C 0.21919(15) 0.61370(15) 1.04429(13) 0.0641(7) Uani 1 1 d . . . . .
H27 H 0.260481 0.597430 1.075455 0.077 Uiso 1 1 calc R U . . .
C28 C 0.22456(13) 0.61743(14) 0.95908(12) 0.0551(6) Uani 1 1 d . . . . .
H28 H 0.269572 0.603716 0.933551 0.066 Uiso 1 1 calc R U . . .

loop_
_atom_site_aniso_label
_atom_site_aniso_U_11
_atom_site_aniso_U_22
_atom_site_aniso_U_33
_atom_site_aniso_U_23
_atom_site_aniso_U_13
_atom_site_aniso_U_12
O1 0.147(3) 0.129(3) 0.182(3) 0.000 -0.043(3) 0.000
N1 0.0371(11) 0.0670(12) 0.0450(10) -0.0036(9) 0.0076(8) 0.0010(10)
N2 0.0484(14) 0.146(2) 0.0674(14) -0.0008(14) 0.0019(12) -0.0038(15)
N3 0.126(2) 0.0590(14) 0.0614(13) 0.0045(11) 0.0073(13) -0.0226(14)
N4 0.110(2) 0.0623(14) 0.0672(14) 0.0003(11) -0.0161(13) -0.0017(13)
C1 0.0430(13) 0.0541(13) 0.0417(12) 0.0015(10) 0.0012(10) 0.0011(10)
C2 0.0441(15) 0.0941(19) 0.0488(14) 0.0038(12) 0.0005(11) 0.0008(13)
C3 0.0607(18) 0.100(2) 0.0514(14) 0.0040(14) -0.0125(13) -0.0042(15)
C4 0.080(2) 0.0821(18) 0.0388(13) -0.0003(12) -0.0003(13) 0.0011(14)
C5 0.0593(17) 0.0701(15) 0.0456(13) 0.0004(12) 0.0095(12) 0.0048(13)
C6 0.0438(14) 0.0499(13) 0.0424(12) 0.0025(10) 0.0034(10) 0.0011(10)
C7 0.0443(15) 0.0775(17) 0.0469(13) 0.0014(12) 0.0112(12) 0.0004(13)
C8 0.0396(14) 0.0991(19) 0.0435(12) -0.0058(12) 0.0060(10) 0.0020(13)
C9 0.0458(12) 0.0562(13) 0.0342(11) -0.0023(10) -0.0048(9) 0.0083(11)
C10 0.0440(11) 0.0434(12) 0.0307(10) 0.0034(9) -0.0019(8) 0.0005(10)
C11 0.0358(12) 0.0435(11) 0.0330(10) 0.0006(9) -0.0004(9) -0.0016(9)
C12 0.0428(14) 0.0438(12) 0.0399(11) 0.0015(9) 0.0001(10) 0.0001(10)
C13 0.0415(14) 0.0560(13) 0.0396(11) 0.0062(10) -0.0010(10) -0.0057(11)
C14 0.0715(17) 0.0492(14) 0.0357(11) 0.0017(10) 0.0014(11) 0.0026(13)
C15 0.0377(13) 0.0547(13) 0.0370(10) 0.0008(9) 0.0014(9) -0.0001(10)
C16 0.0329(12) 0.0537(13) 0.0368(11) -0.0001(10) -0.0048(9) 0.0028(10)
C17 0.0422(13) 0.0556(13) 0.0368(11) 0.0004(10) -0.0051(10) -0.0002(10)
C18 0.0522(15) 0.0752(16) 0.0395(12) 0.0099(12) -0.0043(11) 0.0010(12)
C19 0.0583(16) 0.0901(19) 0.0337(11) -0.0065(13) -0.0073(11) 0.0126(14)
C20 0.0676(17) 0.0717(17) 0.0494(14) -0.0147(12) -0.0158(12) 0.0164(13)
C21 0.0556(15) 0.0585(14) 0.0472(12) -0.0017(11) -0.0130(11) 0.0064(11)
C22 0.0654(17) 0.0585(16) 0.0452(13) 0.0079(12) -0.0092(11) -0.0008(13)
C23 0.0434(13) 0.0433(11) 0.0327(10) -0.0016(9) 0.0005(9) -0.0054(10)
C24 0.0550(15) 0.0640(14) 0.0386(11) 0.0005(11) 0.0036(10) 0.0084(11)
C25 0.0714(18) 0.0761(17) 0.0407(13) -0.0008(12) 0.0142(12) 0.0068(13)
C26 0.087(2) 0.0619(15) 0.0332(11) -0.0051(11) 0.0005(13) -0.0120(14)
C27 0.0666(18) 0.0856(18) 0.0402(13) 0.0029(12) -0.0164(12) -0.0097(14)
C28 0.0461(14) 0.0780(16) 0.0410(12) -0.0018(11) -0.0069(10) -0.0039(12)

loop_
_atom_type_symbol
_atom_type_description
_atom_type_scat_dispersion_real
_atom_type_scat_dispersion_imag
_atom_type_scat_source
C C 0.0033 0.0016 'International Tables Vol C Tables 4.2.6.8 and 6.1.1.4'
H H 0.0000 0.0000 'International Tables Vol C Tables 4.2.6.8 and 6.1.1.4'
N N 0.0061 0.0033 'International Tables Vol C Tables 4.2.6.8 and 6.1.1.4'
O O 0.0106 0.0060 'International Tables Vol C Tables 4.2.6.8 and 6.1.1.4'

loop_
_geom_angle_atom_site_label_1
_geom_angle_atom_site_label_2
_geom_angle_atom_site_label_3
_geom_angle
_geom_angle_site_symmetry_1
_geom_angle_site_symmetry_3
H1 O1 H1 96.2 . 3_656
C9 N1 C8 120.73(19) . .
C9 N1 C13 117.80(17) . .
C13 N1 C8 121.34(19) . .
C2 C1 C6 117.63(19) . .
C2 C1 C8 123.42(19) . .
C6 C1 C8 118.95(19) . .
C1 C2 H2 119.5 . .
C1 C2 C3 120.9(2) . .
C3 C2 H2 119.5 . .
C2 C3 H3 119.7 . .
C4 C3 C2 120.6(2) . .
C4 C3 H3 119.7 . .
C3 C4 H4 120.1 . .
C5 C4 C3 119.8(2) . .
C5 C4 H4 120.1 . .
C4 C5 H5 120.0 . .
C4 C5 C6 120.0(2) . .
C6 C5 H5 120.0 . .
C1 C6 C7 119.49(18) . .
C5 C6 C1 121.0(2) . .
C5 C6 C7 119.5(2) . .
N2 C7 C6 179.4(3) . .
N1 C8 C1 114.02(18) . .
N1 C8 H8A 108.7 . .
N1 C8 H8B 108.7 . .
C1 C8 H8A 108.7 . .
C1 C8 H8B 108.7 . .
H8A C8 H8B 107.6 . .
N1 C9 H9 118.4 . .
C10 C9 N1 123.27(19) . .
C10 C9 H9 118.4 . .
C9 C10 C11 123.93(18) . .
C9 C10 C14 118.29(19) . .
C14 C10 C11 117.78(18) . .
C10 C11 C15 110.61(15) . .
C10 C11 C23 109.37(15) . .
C12 C11 C10 106.82(16) . .
C12 C11 C15 110.74(15) . .
C12 C11 C23 108.15(15) . .
C23 C11 C15 111.01(15) . .
C11 C12 H12 117.5 . .
C13 C12 C11 125.01(19) . .
C13 C12 H12 117.5 . .
N1 C13 H13 118.5 . .
C12 C13 N1 122.96(19) . .
C12 C13 H13 118.5 . .
N3 C14 C10 177.6(3) . .
C11 C15 H15A 108.6 . .
C11 C15 H15B 108.6 . .
H15A C15 H15B 107.6 . .
C16 C15 C11 114.62(16) . .
C16 C15 H15A 108.6 . .
C16 C15 H15B 108.6 . .
C17 C16 C15 122.54(18) . .
C21 C16 C15 121.29(18) . .
C21 C16 C17 116.17(17) . .
C16 C17 C18 121.7(2) . .
C16 C17 C22 121.37(18) . .
C18 C17 C22 116.88(19) . .
C17 C18 H18 120.0 . .
C19 C18 C17 119.9(2) . .
C19 C18 H18 120.0 . .
C18 C19 H19 120.2 . .
C18 C19 C20 119.6(2) . .
C20 C19 H19 120.2 . .
C19 C20 H20 119.8 . .
C19 C20 C21 120.3(2) . .
C21 C20 H20 119.8 . .
C16 C21 H21 118.9 . .
C20 C21 C16 122.3(2) . .
C20 C21 H21 118.9 . .
N4 C22 C17 176.6(2) . .
C24 C23 C11 124.27(18) . .
C24 C23 C28 117.68(18) . .
C28 C23 C11 118.04(18) . .
C23 C24 H24 119.4 . .
C23 C24 C25 121.2(2) . .
C25 C24 H24 119.4 . .
C24 C25 H25 119.8 . .
C26 C25 C24 120.3(2) . .
C26 C25 H25 119.8 . .
C25 C26 H26 120.2 . .
C25 C26 C27 119.6(2) . .
C27 C26 H26 120.2 . .
C26 C27 H27 119.8 . .
C26 C27 C28 120.4(2) . .
C28 C27 H27 119.8 . .
C23 C28 H28 119.6 . .
C27 C28 C23 120.9(2) . .
C27 C28 H28 119.6 . .

loop_
_geom_bond_atom_site_label_1
_geom_bond_atom_site_label_2
_geom_bond_distance
_geom_bond_site_symmetry_2
O1 H1 0.8899 .
O1 H1 0.8898 3_656
N1 C8 1.456(2) .
N1 C9 1.350(2) .
N1 C13 1.388(2) .
N2 C7 1.141(3) .
N3 C14 1.151(3) .
N4 C22 1.144(3) .
C1 C2 1.378(3) .
C1 C6 1.397(3) .
C1 C8 1.508(3) .
C2 H2 0.9300 .
C2 C3 1.384(3) .
C3 H3 0.9300 .
C3 C4 1.367(3) .
C4 H4 0.9300 .
C4 C5 1.365(3) .
C5 H5 0.9300 .
C5 C6 1.387(3) .
C6 C7 1.435(3) .
C8 H8A 0.9700 .
C8 H8B 0.9700 .
C9 H9 0.9300 .
C9 C10 1.342(3) .
C10 C11 1.528(3) .
C10 C14 1.418(3) .
C11 C12 1.511(3) .
C11 C15 1.556(3) .
C11 C23 1.547(2) .
C12 H12 0.9300 .
C12 C13 1.315(3) .
C13 H13 0.9300 .
C15 H15A 0.9700 .
C15 H15B 0.9700 .
C15 C16 1.508(2) .
C16 C17 1.394(3) .
C16 C21 1.392(3) .
C17 C18 1.397(3) .
C17 C22 1.431(3) .
C18 H18 0.9300 .
C18 C19 1.370(3) .
C19 H19 0.9300 .
C19 C20 1.372(3) .
C20 H20 0.9300 .
C20 C21 1.377(3) .
C21 H21 0.9300 .
C23 C24 1.380(3) .
C23 C28 1.388(3) .
C24 H24 0.9300 .
C24 C25 1.387(3) .
C25 H25 0.9300 .
C25 C26 1.363(3) .
C26 H26 0.9300 .
C26 C27 1.370(3) .
C27 H27 0.9300 .
C27 C28 1.384(3) .
C28 H28 0.9300 .

loop_
_geom_torsion_atom_site_label_1
_geom_torsion_atom_site_label_2
_geom_torsion_atom_site_label_3
_geom_torsion_atom_site_label_4
_geom_torsion
_geom_torsion_site_symmetry_1
_geom_torsion_site_symmetry_2
_geom_torsion_site_symmetry_3
_geom_torsion_site_symmetry_4
N1 C9 C10 C11 0.3(3) . . . .
N1 C9 C10 C14 179.62(17) . . . .
C1 C2 C3 C4 -0.6(4) . . . .
C2 C1 C6 C5 -0.7(3) . . . .
C2 C1 C6 C7 178.1(2) . . . .
C2 C1 C8 N1 -0.3(3) . . . .
C2 C3 C4 C5 -0.4(4) . . . .
C3 C4 C5 C6 0.8(4) . . . .
C4 C5 C6 C1 -0.2(3) . . . .
C4 C5 C6 C7 -179.0(2) . . . .
C6 C1 C2 C3 1.1(3) . . . .
C6 C1 C8 N1 -179.15(19) . . . .
C8 N1 C9 C10 179.53(18) . . . .
C8 N1 C13 C12 -179.41(19) . . . .
C8 C1 C2 C3 -177.7(2) . . . .
C8 C1 C6 C5 178.2(2) . . . .
C8 C1 C6 C7 -3.0(3) . . . .
C9 N1 C8 C1 81.5(2) . . . .
C9 N1 C13 C12 -3.5(3) . . . .
C9 C10 C11 C12 -3.7(2) . . . .
C9 C10 C11 C15 116.9(2) . . . .
C9 C10 C11 C23 -120.50(19) . . . .
C10 C11 C12 C13 3.8(3) . . . .
C10 C11 C15 C16 -56.1(2) . . . .
C10 C11 C23 C24 -132.3(2) . . . .
C10 C11 C23 C28 49.1(2) . . . .
C11 C12 C13 N1 -0.5(3) . . . .
C11 C15 C16 C17 -93.2(2) . . . .
C11 C15 C16 C21 87.1(2) . . . .
C11 C23 C24 C25 -178.31(19) . . . .
C11 C23 C28 C27 178.63(18) . . . .
C12 C11 C15 C16 62.2(2) . . . .
C12 C11 C23 C24 111.7(2) . . . .
C12 C11 C23 C28 -66.9(2) . . . .
C13 N1 C8 C1 -102.7(2) . . . .
C13 N1 C9 C10 3.6(3) . . . .
C14 C10 C11 C12 176.97(16) . . . .
C14 C10 C11 C15 -62.4(2) . . . .
C14 C10 C11 C23 60.1(2) . . . .
C15 C11 C12 C13 -116.7(2) . . . .
C15 C11 C23 C24 -10.0(3) . . . .
C15 C11 C23 C28 171.45(17) . . . .
C15 C16 C17 C18 178.77(19) . . . .
C15 C16 C17 C22 -3.4(3) . . . .
C15 C16 C21 C20 -179.49(19) . . . .
C16 C17 C18 C19 1.2(3) . . . .
C17 C16 C21 C20 0.8(3) . . . .
C17 C18 C19 C20 0.0(3) . . . .
C18 C19 C20 C21 -0.7(3) . . . .
C19 C20 C21 C16 0.3(3) . . . .
C21 C16 C17 C18 -1.5(3) . . . .
C21 C16 C17 C22 176.25(19) . . . .
C22 C17 C18 C19 -176.7(2) . . . .
C23 C11 C12 C13 121.4(2) . . . .
C23 C11 C15 C16 -177.68(16) . . . .
C23 C24 C25 C26 -0.3(3) . . . .
C24 C23 C28 C27 0.0(3) . . . .
C24 C25 C26 C27 0.2(3) . . . .
C25 C26 C27 C28 0.1(4) . . . .
C26 C27 C28 C23 -0.1(3) . . . .
C28 C23 C24 C25 0.3(3) . . . .
